data_2201994
loop_
_publ_author_name
'R. F. Henry'
'G. Z. Zhang'
'Y. Gao'
'I. S . Buckner'

_publ_section_title
;
 Fenofibrate
;
_journal_issue 5
_journal_name_full 'Acta Crystallographica Section E'
_journal_page_first o699
_journal_page_last o700
_journal_paper_doi 10.1107/S1600536803008274
_journal_volume 59
_journal_year 2003
_chemical_formula_iupac 'C20 H21 Cl O4'
_chemical_formula_moiety 'C20 H21 Cl O4'
_chemical_formula_sum 'C20 H21 Cl O4'
_chemical_formula_weight 360.82
_chemical_melting_point 80.5(5)
_chemical_name_common fenofibrate
_chemical_name_systematic
;
1-methylethyl 2-[4-(4-chlorobenzoyl)phenoxy]-2-methylpropanoate
;
_space_group_IT_number 2
_symmetry_cell_setting triclinic
_symmetry_space_group_name_Hall '-P 1'
_symmetry_space_group_name_H-M 'P -1'
_atom_sites_solution_hydrogens geom
_atom_sites_solution_primary direct
_atom_sites_solution_secondary difmap
_audit_creation_method SHELXL-97
_cell_angle_alpha 93.951(3)
_cell_angle_beta 105.664(3)
_cell_angle_gamma 96.002(3)
_cell_formula_units_Z 2
_cell_length_a 8.1605(16)
_cell_length_b 8.2664(16)
_cell_length_c 14.511(3)
_cell_measurement_reflns_used 6105
_cell_measurement_temperature 193
_cell_measurement_theta_max 28.27
_cell_measurement_theta_min 2.49
_cell_volume 932.5(3)
_computing_cell_refinement 'SAINT-Plus (Bruker, 1999)'
_computing_data_collection 'SMART (Bruker, 2001)'
_computing_data_reduction 'SAINT-Plus (Bruker 1999)'
_computing_molecular_graphics 'ORTEPII (Johnson, 1976)'
_computing_structure_refinement SHELXTL
_computing_structure_solution 'SHELXTL (Sheldrick, 2000)'
_diffrn_ambient_temperature 193
_diffrn_measured_fraction_theta_full 0.914
_diffrn_measured_fraction_theta_max 0.914
_diffrn_measurement_device_type 'Bruker SMART Apex CCD'
_diffrn_measurement_method \w
_diffrn_radiation_monochromator graphite
_diffrn_radiation_source 'fine-focus sealed tube'
_diffrn_radiation_type MoK\a
_diffrn_radiation_wavelength 0.71073
_diffrn_reflns_av_R_equivalents 0.0654
_diffrn_reflns_av_sigmaI/netI 0.0444
_diffrn_reflns_limit_h_max 10
_diffrn_reflns_limit_h_min -9
_diffrn_reflns_limit_k_max 10
_diffrn_reflns_limit_k_min -10
_diffrn_reflns_limit_l_max 19
_diffrn_reflns_limit_l_min -19
_diffrn_reflns_number 6105
_diffrn_reflns_theta_full 28.27
_diffrn_reflns_theta_max 28.27
_diffrn_reflns_theta_min 2.49
_diffrn_standards_decay_% 0
_diffrn_standards_number 0
_exptl_absorpt_coefficient_mu 0.225
_exptl_absorpt_correction_type none
_exptl_crystal_colour colourless
_exptl_crystal_density_diffrn 1.285
_exptl_crystal_density_meas ?
_exptl_crystal_density_method 'not measured'
_exptl_crystal_description parallelepiped
_exptl_crystal_F_000 380
_exptl_crystal_size_max 0.4
_exptl_crystal_size_mid 0.4
_exptl_crystal_size_min 0.4
_refine_diff_density_max 0.381
_refine_diff_density_min -0.335
_refine_ls_extinction_expression Fc^*^=kFc[1+0.001xFc^2^\l^3^/sin(2\q)]^-1/4^
_refine_ls_goodness_of_fit_ref 1.058
_refine_ls_hydrogen_treatment constr
_refine_ls_matrix_type full
_refine_ls_number_parameters 230
_refine_ls_number_reflns 4225
_refine_ls_number_restraints 0
_refine_ls_restrained_S_all 1.058
_refine_ls_R_factor_all 0.0564
_refine_ls_R_factor_gt 0.0520
_refine_ls_shift/su_max 0.001
_refine_ls_shift/su_mean 0.000
_refine_ls_structure_factor_coef Fsqd
_refine_ls_weighting_details 'calc w = 1/[\s^2^(Fo^2^)+(0.1706P)^2^+0.7796P] where P = (Fo^2^+2Fc^2^)/3'
_refine_ls_weighting_scheme calc
_refine_ls_wR_factor_gt 0.1431
_refine_ls_wR_factor_ref 0.1471
_reflns_number_gt 3694
_reflns_number_total 4225
_reflns_threshold_expression I>2\s(I)
_cod_data_source_file fl6029.cif
_cod_data_source_block I
_cod_depositor_comments
;
The following automatic conversions were performed:

'_chemical_melting_point' value '80-81' was changed to '80.5(5)' -
the average value was taken and precision was estimated.

Automatic conversion script
Id: cif_fix_values 1646 2011-03-28 12:23:43Z adriana 

The following automatic conversions were performed:

'_chemical_melting_point' value '80-81' was changed to '80.5(5)' -
the average value was taken and precision was estimated.

Automatic conversion script
Id: cif_fix_values 1715 2011-07-08 13:25:40Z adriana 

The following automatic conversions were performed:

'_exptl_crystal_density_meas' value 'not measured' was changed to '?'
- the value is perceived as not measured.

Automatic conversion script
Id: cif_fix_values 3008 2015-01-20 13:52:24Z robertas 
;
_cod_database_code 2201994
_cod_database_fobs_code 2201994

loop_
_symmetry_equiv_pos_as_xyz
'x, y, z'
'-x, -y, -z'

loop_
_atom_site_label
_atom_site_fract_x
_atom_site_fract_y
_atom_site_fract_z
_atom_site_U_iso_or_equiv
_atom_site_adp_type
_atom_site_calc_flag
_atom_site_refinement_flags
_atom_site_occupancy
_atom_site_disorder_assembly
_atom_site_disorder_group
_atom_site_type_symbol
Cl1 0.56390(7) 0.29037(8) 0.42848(4) 0.0691(2) Uani d . 1 . . Cl
O3 1.84131(12) 0.41642(12) 0.83905(8) 0.0326(2) Uani d . 1 . . O
O1 1.78245(16) 0.68641(14) 0.93170(8) 0.0408(3) Uani d . 1 . . O
O4 1.16190(15) -0.07372(13) 0.71558(9) 0.0411(3) Uani d . 1 . . O
O2 1.78000(19) 0.82642(14) 0.80542(10) 0.0498(3) Uani d . 1 . . O
C1 1.18172(19) 0.06097(17) 0.68797(10) 0.0320(3) Uani d . 1 . . C
C2 1.67663(17) 0.34356(16) 0.79862(10) 0.0284(3) Uani d . 1 . . C
C3 1.53632(18) 0.42282(16) 0.75832(11) 0.0314(3) Uani d . 1 . . C
H3 1.5499 0.5356 0.7565 0.038 Uiso calc R 1 . . H
C4 1.65445(19) 0.17488(17) 0.80155(11) 0.0318(3) Uani d . 1 . . C
H4 1.7481 0.1218 0.8290 0.038 Uiso calc R 1 . . H
C5 0.9039(2) 0.2710(2) 0.48911(11) 0.0411(4) Uani d . 1 . . C
H5 0.9138 0.3349 0.4401 0.049 Uiso calc R 1 . . H
C6 1.37547(18) 0.33229(17) 0.72069(11) 0.0320(3) Uani d . 1 . . C
H6 1.2816 0.3856 0.6940 0.038 Uiso calc R 1 . . H
C15 1.81198(17) 0.71001(16) 0.84840(10) 0.0294(3) Uani d . 1 . . C
C7 1.0477(2) 0.22088(19) 0.54899(11) 0.0365(3) Uani d . 1 . . C
H7 1.1552 0.2519 0.5406 0.044 Uiso calc R 1 . . H
C8 1.03302(19) 0.12374(17) 0.62217(10) 0.0322(3) Uani d . 1 . . C
C9 1.35218(18) 0.16340(17) 0.72222(10) 0.0299(3) Uani d . 1 . . C
C10 0.8701(2) 0.07593(19) 0.63247(11) 0.0374(3) Uani d . 1 . . C
H10 0.8584 0.0083 0.6795 0.045 Uiso calc R 1 . . H
C16 1.89999(18) 0.57282(16) 0.81342(11) 0.0310(3) Uani d . 1 . . C
C11 1.49490(19) 0.08644(16) 0.76405(11) 0.0328(3) Uani d . 1 . . C
H11 1.4817 -0.0262 0.7665 0.039 Uiso calc R 1 . . H
C12 1.8796(2) 0.56876(19) 0.70608(12) 0.0403(4) Uani d . 1 . . C
H12A 1.9370 0.4826 0.6864 0.060 Uiso calc R 1 . . H
H12B 1.9290 0.6716 0.6922 0.060 Uiso calc R 1 . . H
H12C 1.7599 0.5495 0.6718 0.060 Uiso calc R 1 . . H
C13 0.7452(2) 0.2253(2) 0.50278(12) 0.0421(4) Uani d . 1 . . C
C14 0.7265(2) 0.1278(2) 0.57366(12) 0.0425(4) Uani d . 1 . . C
H14 0.6186 0.0976 0.5817 0.051 Uiso calc R 1 . . H
C17 2.0889(2) 0.6045(2) 0.87061(15) 0.0440(4) Uani d . 1 . . C
H17A 2.0985 0.6038 0.9380 0.066 Uiso calc R 1 . . H
H17B 2.1381 0.7090 0.8589 0.066 Uiso calc R 1 . . H
H17C 2.1489 0.5206 0.8509 0.066 Uiso calc R 1 . . H
C18 1.7095(2) 0.8146(2) 0.97655(12) 0.0446(4) Uani d . 1 . . C
H18 1.6866 0.9026 0.9347 0.054 Uiso calc R 1 . . H
C19 1.8357(3) 0.8783(3) 1.06991(17) 0.0686(6) Uani d . 1 . . C
H19A 1.8565 0.7910 1.1102 0.103 Uiso calc R 1 . . H
H19B 1.7909 0.9624 1.1012 0.103 Uiso calc R 1 . . H
H19C 1.9413 0.9228 1.0587 0.103 Uiso calc R 1 . . H
C20 1.5459(3) 0.7347(5) 0.9905(3) 0.1158(15) Uani d . 1 . . C
H20A 1.4666 0.6971 0.9289 0.174 Uiso calc R 1 . . H
H20B 1.4972 0.8123 1.0240 0.174 Uiso calc R 1 . . H
H20C 1.5691 0.6436 1.0274 0.174 Uiso calc R 1 . . H

loop_
_atom_site_aniso_label
_atom_site_aniso_U_11
_atom_site_aniso_U_22
_atom_site_aniso_U_33
_atom_site_aniso_U_12
_atom_site_aniso_U_13
_atom_site_aniso_U_23
Cl1 0.0578(3) 0.0836(4) 0.0622(3) 0.0194(3) 0.0023(2) 0.0244(3)
O3 0.0290(5) 0.0236(5) 0.0446(6) 0.0027(4) 0.0087(4) 0.0058(4)
O1 0.0557(7) 0.0389(6) 0.0340(5) 0.0203(5) 0.0167(5) 0.0070(4)
O4 0.0435(6) 0.0311(6) 0.0460(6) -0.0064(4) 0.0113(5) 0.0067(5)
O2 0.0734(9) 0.0330(6) 0.0600(8) 0.0217(6) 0.0383(7) 0.0177(5)
C1 0.0381(7) 0.0281(7) 0.0302(7) -0.0029(5) 0.0140(6) -0.0007(5)
C2 0.0298(6) 0.0243(6) 0.0325(7) 0.0016(5) 0.0120(5) 0.0024(5)
C3 0.0338(7) 0.0211(6) 0.0387(7) 0.0026(5) 0.0095(6) 0.0034(5)
C4 0.0352(7) 0.0245(6) 0.0389(7) 0.0065(5) 0.0140(6) 0.0059(5)
C5 0.0545(9) 0.0375(8) 0.0293(7) -0.0017(7) 0.0112(7) 0.0034(6)
C6 0.0319(7) 0.0274(7) 0.0361(7) 0.0034(5) 0.0089(6) 0.0026(5)
C15 0.0283(6) 0.0244(6) 0.0356(7) 0.0017(5) 0.0100(5) 0.0014(5)
C7 0.0430(8) 0.0356(7) 0.0308(7) -0.0059(6) 0.0149(6) -0.0002(6)
C8 0.0377(7) 0.0289(7) 0.0285(7) -0.0038(5) 0.0111(6) -0.0023(5)
C9 0.0336(7) 0.0269(6) 0.0301(6) -0.0011(5) 0.0129(5) 0.0001(5)
C10 0.0402(8) 0.0372(8) 0.0348(7) -0.0040(6) 0.0136(6) 0.0043(6)
C16 0.0299(7) 0.0230(6) 0.0419(8) 0.0019(5) 0.0138(6) 0.0029(5)
C11 0.0403(8) 0.0215(6) 0.0384(7) 0.0012(5) 0.0154(6) 0.0036(5)
C12 0.0492(9) 0.0320(7) 0.0462(9) 0.0025(6) 0.0258(7) 0.0020(6)
C13 0.0451(9) 0.0427(8) 0.0347(8) 0.0047(7) 0.0055(6) 0.0017(6)
C14 0.0374(8) 0.0480(9) 0.0415(8) -0.0007(7) 0.0122(7) 0.0045(7)
C17 0.0288(7) 0.0337(8) 0.0681(11) 0.0024(6) 0.0120(7) 0.0037(7)
C18 0.0576(10) 0.0443(9) 0.0379(8) 0.0223(8) 0.0181(7) 0.0020(7)
C19 0.0758(15) 0.0636(13) 0.0610(13) 0.0036(11) 0.0181(11) -0.0182(10)
C20 0.0498(13) 0.131(3) 0.157(3) -0.0084(15) 0.0428(17) -0.080(3)

loop_
_atom_type_symbol
_atom_type_description
_atom_type_scat_dispersion_real
_atom_type_scat_dispersion_imag
_atom_type_scat_source
C C 0.0033 0.0016 'International Tables Vol C Tables 4.2.6.8 and 6.1.1.4'
H H 0.0000 0.0000 'International Tables Vol C Tables 4.2.6.8 and 6.1.1.4'
O O 0.0106 0.0060 'International Tables Vol C Tables 4.2.6.8 and 6.1.1.4'
Cl Cl 0.1484 0.1585 'International Tables Vol C Tables 4.2.6.8 and 6.1.1.4'

loop_
_geom_angle_atom_site_label_1
_geom_angle_atom_site_label_2
_geom_angle_atom_site_label_3
_geom_angle
C2 O3 C16 121.03(11)
C15 O1 C18 117.62(12)
O4 C1 C9 119.93(14)
O4 C1 C8 119.46(13)
C9 C1 C8 120.58(12)
O3 C2 C3 125.97(12)
O3 C2 C4 114.29(12)
C3 C2 C4 119.73(13)
C2 C3 C6 119.49(13)
C2 C3 H3 120.3
C6 C3 H3 120.3
C11 C4 C2 120.33(13)
C11 C4 H4 119.8
C2 C4 H4 119.8
C7 C5 C13 119.23(15)
C7 C5 H5 120.4
C13 C5 H5 120.4
C3 C6 C9 121.26(13)
C3 C6 H6 119.4
C9 C6 H6 119.4
O2 C15 O1 124.98(13)
O2 C15 C16 122.90(13)
O1 C15 C16 112.08(12)
C5 C7 C8 120.50(15)
C5 C7 H7 119.8
C8 C7 H7 119.8
C10 C8 C7 118.85(14)
C10 C8 C1 117.49(13)
C7 C8 C1 123.60(14)
C6 C9 C11 118.25(13)
C6 C9 C1 123.73(13)
C11 C9 C1 117.88(13)
C14 C10 C8 120.77(14)
C14 C10 H10 119.6
C8 C10 H10 119.6
O3 C16 C12 111.55(12)
O3 C16 C17 103.88(11)
C12 C16 C17 111.06(13)
O3 C16 C15 111.82(11)
C12 C16 C15 111.38(12)
C17 C16 C15 106.81(12)
C4 C11 C9 120.92(13)
C4 C11 H11 119.5
C9 C11 H11 119.5
C16 C12 H12A 109.5
C16 C12 H12B 109.5
H12A C12 H12B 109.5
C16 C12 H12C 109.5
H12A C12 H12C 109.5
H12B C12 H12C 109.5
C14 C13 C5 121.57(16)
C14 C13 Cl1 119.01(14)
C5 C13 Cl1 119.42(13)
C10 C14 C13 119.05(15)
C10 C14 H14 120.5
C13 C14 H14 120.5
C16 C17 H17A 109.5
C16 C17 H17B 109.5
H17A C17 H17B 109.5
C16 C17 H17C 109.5
H17A C17 H17C 109.5
H17B C17 H17C 109.5
O1 C18 C19 107.64(15)
O1 C18 C20 106.31(17)
C19 C18 C20 111.6(2)
O1 C18 H18 110.4
C19 C18 H18 110.4
C20 C18 H18 110.4
C18 C19 H19A 109.5
C18 C19 H19B 109.5
H19A C19 H19B 109.5
C18 C19 H19C 109.5
H19A C19 H19C 109.5
H19B C19 H19C 109.5
C18 C20 H20A 109.5
C18 C20 H20B 109.5
H20A C20 H20B 109.5
C18 C20 H20C 109.5
H20A C20 H20C 109.5
H20B C20 H20C 109.5

loop_
_geom_bond_atom_site_label_1
_geom_bond_atom_site_label_2
_geom_bond_site_symmetry_2
_geom_bond_distance
_geom_bond_publ_flag
Cl1 C13 . 1.7397(18) ?
O3 C2 . 1.3672(17) ?
O3 C16 . 1.4395(16) ?
O1 C15 . 1.3181(18) ?
O1 C18 . 1.4651(18) ?
O4 C1 . 1.2187(18) ?
O2 C15 . 1.1960(18) ?
C1 C9 . 1.490(2) ?
C1 C8 . 1.493(2) ?
C2 C3 . 1.3894(19) ?
C2 C4 . 1.3922(19) ?
C3 C6 . 1.390(2) ?
C3 H3 . 0.9300 ?
C4 C11 . 1.375(2) ?
C4 H4 . 0.9300 ?
C5 C7 . 1.380(2) ?
C5 C13 . 1.381(3) ?
C5 H5 . 0.9300 ?
C6 C9 . 1.3917(19) ?
C6 H6 . 0.9300 ?
C15 C16 . 1.5322(18) ?
C7 C8 . 1.397(2) ?
C7 H7 . 0.9300 ?
C8 C10 . 1.397(2) ?
C9 C11 . 1.399(2) ?
C10 C14 . 1.379(2) ?
C10 H10 . 0.9300 ?
C16 C12 . 1.519(2) ?
C16 C17 . 1.526(2) ?
C11 H11 . 0.9300 ?
C12 H12A . 0.9600 ?
C12 H12B . 0.9600 ?
C12 H12C . 0.9600 ?
C13 C14 . 1.379(2) ?
C14 H14 . 0.9300 ?
C17 H17A . 0.9600 ?
C17 H17B . 0.9600 ?
C17 H17C . 0.9600 ?
C18 C19 . 1.486(3) ?
C18 C20 . 1.496(4) ?
C18 H18 . 0.9800 ?
C19 H19A . 0.9600 ?
C19 H19B . 0.9600 ?
C19 H19C . 0.9600 ?
C20 H20A . 0.9600 ?
C20 H20B . 0.9600 ?
C20 H20C . 0.9600 ?

loop_
_geom_torsion_atom_site_label_1
_geom_torsion_atom_site_label_2
_geom_torsion_atom_site_label_3
_geom_torsion_atom_site_label_4
_geom_torsion
C16 O3 C2 C3 -23.4(2)
C16 O3 C2 C4 157.78(12)
O3 C2 C3 C6 -179.30(13)
C4 C2 C3 C6 -0.5(2)
O3 C2 C4 C11 179.51(13)
C3 C2 C4 C11 0.6(2)
C2 C3 C6 C9 -0.3(2)
C18 O1 C15 O2 -1.9(2)
C18 O1 C15 C16 175.86(13)
C13 C5 C7 C8 0.5(2)
C5 C7 C8 C10 1.2(2)
C5 C7 C8 C1 178.26(13)
O4 C1 C8 C10 32.2(2)
C9 C1 C8 C10 -146.02(14)
O4 C1 C8 C7 -144.93(15)
C9 C1 C8 C7 36.9(2)
C3 C6 C9 C11 0.9(2)
C3 C6 C9 C1 176.51(13)
O4 C1 C9 C6 -158.87(14)
C8 C1 C9 C6 19.3(2)
O4 C1 C9 C11 16.7(2)
C8 C1 C9 C11 -165.05(13)
C7 C8 C10 C14 -2.1(2)
C1 C8 C10 C14 -179.40(14)
C2 O3 C16 C12 -57.95(16)
C2 O3 C16 C17 -177.66(12)
C2 O3 C16 C15 67.52(16)
O2 C15 C16 O3 -146.98(15)
O1 C15 C16 O3 35.23(16)
O2 C15 C16 C12 -21.4(2)
O1 C15 C16 C12 160.80(13)
O2 C15 C16 C17 100.00(18)
O1 C15 C16 C17 -77.78(15)
C2 C4 C11 C9 0.1(2)
C6 C9 C11 C4 -0.8(2)
C1 C9 C11 C4 -176.69(13)
C7 C5 C13 C14 -1.3(3)
C7 C5 C13 Cl1 179.17(12)
C8 C10 C14 C13 1.4(2)
C5 C13 C14 C10 0.4(3)
Cl1 C13 C14 C10 179.89(13)
C15 O1 C18 C19 -117.82(18)
C15 O1 C18 C20 122.5(2)

loop_
_cod_related_entry_id
_cod_related_entry_database
_cod_related_entry_code
1 ChemSpider 3222
